data_2015021
loop_
_publ_author_name
'Akitsu, Takashiro'
'Takeuchi, Yuiri'
'Einaga, Yasuaki'

_publ_section_title
;Diaqua[<i>N</i>,<i>N</i>'-bis(5-methoxysalicylidene)ethylenediaminato-\k^4^<i>O</i>,<i>N</i>,<i>N</i>',<i>O</i>']manganese(III)
 perchlorate,
 aqua[<i>N</i>,<i>N</i>'-bis(3,5-dichlorosalicylidene)ethylenediaminato-\k^4^<i>O</i>,<i>N</i>,<i>N</i>',<i>O</i>'](methanol-\k<i>O</i>)manganese(III)
 perchlorate and
 bis[\m-<i>N</i>,<i>N</i>'-bis(3-methoxysalicylidene)ethylenediaminato-\k^5^<i>O</i>,<i>N</i>,<i>N</i>',<i>O</i>':<i>O</i>]bis[(methanol-\k<i>O</i>)manganese(III)]
 diperchlorate
;
_journal_issue 7
_journal_name_full 'Acta Crystallographica Section C'
_journal_page_first m324
_journal_page_last m328
_journal_paper_doi 10.1107/S0108270105013545
_journal_volume 61
_journal_year 2005
_chemical_formula_iupac '[Mn (C18 H18 N2 O4) (H2 O)2] Cl O4'
_chemical_formula_moiety 'C18 H22 Mn N2 O6 + , Cl O4 -'
_chemical_formula_sum 'C18 H22 Cl Mn N2 O10'
_chemical_formula_weight 516.77
_chemical_name_systematic
;
Diaqua[N,N'-bis(5-methoxysalicylidene)ethylenediaminato-
\k^4^O,N,N',O']manganese(III) perchlorate
;
_space_group_IT_number 61
_symmetry_cell_setting orthorhombic
_symmetry_space_group_name_Hall '-P 2ac 2ab'
_symmetry_space_group_name_H-M 'P b c a'
_atom_sites_solution_hydrogens mixed
_atom_sites_solution_primary direct
_atom_sites_solution_secondary difmap
_cell_angle_alpha 90.00
_cell_angle_beta 90.00
_cell_angle_gamma 90.00
_cell_formula_units_Z 8
_cell_length_a 22.751(9)
_cell_length_b 14.016(6)
_cell_length_c 13.360(10)
_cell_measurement_reflns_used 25
_cell_measurement_temperature 297(2)
_cell_measurement_theta_max 14.0
_cell_measurement_theta_min 10.2
_cell_volume 4260(4)
_computing_cell_refinement 'WinAFC Diffractometer Control Software'
_computing_data_collection 'WinAFC Diffractometer Control Software (Rigaku, 1999)'
_computing_data_reduction 'TEXSAN (Molecular Structure Corporation, 1989)'
_computing_molecular_graphics 'ORTEPII (Johnson, 1976)'
_computing_publication_material TEXSAN
_computing_structure_refinement 'SHELXL97 (Sheldrick, 1997)'
_computing_structure_solution 'SIR92 (Altomare <i>et al.</i>, 1994)'
_diffrn_ambient_temperature 297(2)
_diffrn_measured_fraction_theta_full 0.999
_diffrn_measured_fraction_theta_max 0.999
_diffrn_measurement_device_type 'Rigaku AFC-7R'
_diffrn_measurement_method \w/2\q
_diffrn_radiation_monochromator graphite
_diffrn_radiation_source 'Rigaku rotating anode generator'
_diffrn_radiation_type 'Mo K\a'
_diffrn_radiation_wavelength 0.71073
_diffrn_reflns_av_R_equivalents 0.0000
_diffrn_reflns_limit_h_max 29
_diffrn_reflns_limit_h_min 0
_diffrn_reflns_limit_k_max 18
_diffrn_reflns_limit_k_min -7
_diffrn_reflns_limit_l_max 7
_diffrn_reflns_limit_l_min -17
_diffrn_reflns_number 4892
_diffrn_reflns_theta_full 27.50
_diffrn_reflns_theta_max 27.50
_diffrn_standards_decay_% 0.30
_diffrn_standards_interval_count 150
_diffrn_standards_number 3
_exptl_absorpt_coefficient_mu 0.804
_exptl_absorpt_correction_T_max 0.923
_exptl_absorpt_correction_T_min 0.698
_exptl_absorpt_correction_type psi-scan
_exptl_absorpt_process_details '(North <i>et al.</i>, 1968)'
_exptl_crystal_colour brown
_exptl_crystal_density_diffrn 1.611
_exptl_crystal_density_method 'not measured'
_exptl_crystal_description plate
_exptl_crystal_F_000 2128
_exptl_crystal_size_max 0.460
_exptl_crystal_size_mid 0.460
_exptl_crystal_size_min 0.100
_refine_diff_density_max 0.961
_refine_diff_density_min -0.386
_refine_ls_extinction_method none
_refine_ls_goodness_of_fit_ref 1.021
_refine_ls_hydrogen_treatment constr
_refine_ls_matrix_type full
_refine_ls_number_parameters 311
_refine_ls_number_reflns 3324
_refine_ls_number_restraints 1
_refine_ls_restrained_S_all 1.028
_refine_ls_R_factor_all 0.0889
_refine_ls_R_factor_gt 0.0559
_refine_ls_shift/su_max 0.001
_refine_ls_shift/su_mean 0.000
_refine_ls_structure_factor_coef Fsqd
_refine_ls_weighting_details 'calc w = 1/[\s^2^(Fo^2^)+(0.1051P)^2^+1.1428P] where P=(Fo^2^+2Fc^2^)/3'
_refine_ls_weighting_scheme calc
_refine_ls_wR_factor_gt 0.1518
_refine_ls_wR_factor_ref 0.1738
_reflns_number_gt 3324
_reflns_number_total 4892
_reflns_threshold_expression I>2\s(I)
_cod_data_source_file hj1056.cif
_cod_data_source_block I
_cod_database_code 2015021

loop_
_symmetry_equiv_pos_as_xyz
'x, y, z'
'-x+1/2, -y, z+1/2'
'x+1/2, -y+1/2, -z'
'-x, y+1/2, -z+1/2'
'-x, -y, -z'
'x-1/2, y, -z-1/2'
'-x-1/2, y-1/2, z'
'x, -y-1/2, z-1/2'

loop_
_atom_site_label
_atom_site_fract_x
_atom_site_fract_y
_atom_site_fract_z
_atom_site_U_iso_or_equiv
_atom_site_adp_type
_atom_site_calc_flag
_atom_site_refinement_flags
_atom_site_occupancy
_atom_site_disorder_assembly
_atom_site_disorder_group
_atom_site_type_symbol
Mn1 0.47722(2) 0.56188(3) 0.66443(4) 0.04181(18) Uani d . 1 . . Mn
O1 0.44546(9) 0.44564(15) 0.62138(19) 0.0482(5) Uani d . 1 . . O
O2 0.55420(9) 0.52355(16) 0.63654(19) 0.0499(5) Uani d . 1 . . O
O3 0.42953(10) 0.27573(15) 0.55799(19) 0.0507(5) Uani d . 1 . . O
O4 0.64807(10) 0.43386(16) 0.5844(2) 0.0537(6) Uani d . 1 . . O
O5 0.46361(10) 0.62901(16) 0.51244(16) 0.0464(5) Uani d . 1 . . O
H5A 0.5007 0.6336 0.4784 0.070 Uiso calc R 1 . . H
H5B 0.4372 0.5903 0.4739 0.070 Uiso calc R 1 . . H
O6 0.48747(18) 0.4948(3) 0.8217(2) 0.0879(11) Uani d . 1 . . O
H6A 0.4720 0.5377 0.8711 0.132 Uiso calc R 1 . . H
H6B 0.5283 0.4833 0.8350 0.132 Uiso calc R 1 . . H
N1 0.39890(14) 0.61118(19) 0.7031(2) 0.0556(7) Uani d D 1 . . N
N2 0.50266(14) 0.6890(2) 0.7112(2) 0.0566(7) Uani d D 1 . . N
C1 0.34305(14) 0.4696(3) 0.6610(3) 0.0498(7) Uani d . 1 . . C
C2 0.28576(16) 0.4295(3) 0.6580(3) 0.0623(10) Uani d . 1 . . C
H2 0.2539 0.4650 0.6807 0.075 Uiso calc R 1 . . H
C3 0.27681(17) 0.3400(3) 0.6226(3) 0.0661(10) Uani d . 1 . . C
H3 0.2390 0.3148 0.6214 0.079 Uiso calc R 1 . . H
C4 0.32373(16) 0.2854(3) 0.5878(3) 0.0580(9) Uani d . 1 . . C
H4 0.3171 0.2241 0.5638 0.070 Uiso calc R 1 . . H
C5 0.37984(13) 0.3218(2) 0.5887(2) 0.0434(7) Uani d . 1 . . C
C6 0.39050(13) 0.4152(2) 0.6240(2) 0.0421(7) Uani d . 1 . . C
C7 0.35010(17) 0.5652(3) 0.6966(3) 0.0573(9) Uani d . 1 . . C
H7 0.3163 0.5970 0.7169 0.069 Uiso calc R 1 . . H
C8A 0.3956(5) 0.7166(5) 0.7182(10) 0.061(3) Uani d PD 0.50 . . C
H8A1 0.3625 0.7339 0.7603 0.073 Uiso calc PR 0.50 . . H
H8A2 0.3925 0.7501 0.6548 0.073 Uiso calc PR 0.50 . . H
C8B 0.4067(6) 0.7048(6) 0.7568(10) 0.075(4) Uani d PD 0.50 . . C
H8B1 0.4130 0.6924 0.8275 0.091 Uiso calc PR 0.50 . . H
H8B2 0.3709 0.7419 0.7503 0.091 Uiso calc PR 0.50 . . H
C9 0.60684(16) 0.6684(2) 0.6754(2) 0.0463(7) Uani d . 1 . . C
C10 0.66191(17) 0.7149(3) 0.6779(3) 0.0539(9) Uani d . 1 . . C
H10 0.6640 0.7786 0.6972 0.065 Uiso calc R 1 . . H
C11 0.71160(18) 0.6676(3) 0.6526(3) 0.0602(9) Uani d . 1 . . C
H11 0.7477 0.6986 0.6559 0.072 Uiso calc R 1 . . H
C12 0.70908(15) 0.5724(3) 0.6215(3) 0.0526(8) Uani d . 1 . . C
H12 0.7435 0.5406 0.6044 0.063 Uiso calc R 1 . . H
C13 0.65611(13) 0.5253(2) 0.6161(2) 0.0446(7) Uani d . 1 . . C
C14 0.60343(14) 0.5723(2) 0.6438(2) 0.0429(7) Uani d . 1 . . C
C15 0.55579(17) 0.7212(2) 0.7069(3) 0.0539(8) Uani d . 1 . . C
H15 0.5616 0.7843 0.7258 0.065 Uiso calc R 1 . . H
C16A 0.4539(3) 0.7378(5) 0.7697(6) 0.0475(16) Uani d PD 0.50 . . C
H16A 0.4606 0.8061 0.7717 0.057 Uiso calc PR 0.50 . . H
H16B 0.4531 0.7141 0.8379 0.057 Uiso calc PR 0.50 . . H
C16B 0.4581(4) 0.7629(6) 0.7167(8) 0.067(2) Uani d PD 0.50 . . C
H16C 0.4495 0.7898 0.6514 0.080 Uiso calc PR 0.50 . . H
H16D 0.4692 0.8135 0.7624 0.080 Uiso calc PR 0.50 . . H
C17 0.4245(2) 0.1767(2) 0.5324(3) 0.0617(9) Uani d . 1 . . C
H17A 0.4134 0.1409 0.5907 0.093 Uiso calc R 1 . . H
H17B 0.4616 0.1538 0.5080 0.093 Uiso calc R 1 . . H
H17C 0.3951 0.1690 0.4815 0.093 Uiso calc R 1 . . H
C18 0.70024(16) 0.3802(3) 0.5601(4) 0.0691(11) Uani d . 1 . . C
H18A 0.7214 0.4121 0.5077 0.104 Uiso calc R 1 . . H
H18B 0.6893 0.3174 0.5382 0.104 Uiso calc R 1 . . H
H18C 0.7248 0.3753 0.6184 0.104 Uiso calc R 1 . . H
Cl1 0.62535(4) 0.43152(7) 0.98279(9) 0.0634(3) Uani d . 1 . . Cl
O7 0.6351(3) 0.4513(4) 0.8850(5) 0.175(3) Uani d . 1 . . O
O8 0.56508(16) 0.4420(3) 0.9973(4) 0.1180(15) Uani d . 1 . . O
O9 0.64602(19) 0.3415(3) 1.0081(4) 0.1219(16) Uani d . 1 . . O
O10 0.6543(3) 0.5000(4) 1.0367(7) 0.206(4) Uani d . 1 . . O

loop_
_atom_site_aniso_label
_atom_site_aniso_U_11
_atom_site_aniso_U_22
_atom_site_aniso_U_33
_atom_site_aniso_U_12
_atom_site_aniso_U_13
_atom_site_aniso_U_23
Mn1 0.0414(3) 0.0333(3) 0.0507(3) 0.00330(18) -0.00026(19) -0.00596(19)
O1 0.0376(11) 0.0361(11) 0.0709(15) -0.0011(9) 0.0068(10) -0.0036(10)
O2 0.0368(11) 0.0381(11) 0.0750(15) 0.0014(9) -0.0062(10) -0.0137(10)
O3 0.0499(12) 0.0346(11) 0.0675(14) -0.0036(9) -0.0043(11) -0.0037(10)
O4 0.0385(11) 0.0406(12) 0.0820(17) 0.0011(9) -0.0039(11) -0.0091(11)
O5 0.0446(12) 0.0430(12) 0.0518(12) -0.0036(9) -0.0011(9) -0.0059(9)
O6 0.116(3) 0.089(2) 0.0592(18) 0.033(2) -0.0061(16) 0.0072(15)
N1 0.0575(18) 0.0400(15) 0.0692(18) 0.0105(13) 0.0185(15) 0.0011(13)
N2 0.0577(17) 0.0425(15) 0.0696(19) 0.0093(14) -0.0129(15) -0.0202(13)
C1 0.0420(16) 0.0559(19) 0.0514(18) 0.0040(15) 0.0018(14) 0.0082(15)
C2 0.0362(16) 0.086(3) 0.064(2) 0.0068(17) 0.0020(15) 0.012(2)
C3 0.0449(19) 0.081(3) 0.072(2) -0.0141(19) -0.0097(17) 0.012(2)
C4 0.0512(19) 0.064(2) 0.059(2) -0.0181(17) -0.0099(16) 0.0054(17)
C5 0.0438(16) 0.0455(17) 0.0408(15) -0.0037(13) -0.0058(12) 0.0077(13)
C6 0.0392(15) 0.0432(16) 0.0439(15) -0.0009(13) -0.0022(12) 0.0074(12)
C7 0.0485(19) 0.057(2) 0.067(2) 0.0134(16) 0.0095(16) 0.0070(17)
C8A 0.053(5) 0.033(5) 0.097(9) 0.012(4) 0.010(5) 0.005(4)
C8B 0.087(10) 0.030(4) 0.109(11) 0.019(5) 0.039(8) 0.005(5)
C9 0.0583(19) 0.0411(16) 0.0395(16) -0.0095(14) -0.0101(13) -0.0027(12)
C10 0.068(2) 0.0448(17) 0.0492(18) -0.0150(16) -0.0089(15) -0.0025(14)
C11 0.061(2) 0.057(2) 0.062(2) -0.0253(18) -0.0092(17) 0.0041(17)
C12 0.0431(17) 0.055(2) 0.0600(19) -0.0087(15) -0.0046(14) 0.0060(15)
C13 0.0411(16) 0.0411(16) 0.0515(17) -0.0029(13) -0.0043(13) 0.0038(13)
C14 0.0452(16) 0.0373(15) 0.0463(16) -0.0039(12) -0.0107(13) 0.0003(12)
C15 0.069(2) 0.0386(16) 0.0544(19) 0.0001(15) -0.0183(17) -0.0127(14)
C16A 0.056(4) 0.032(3) 0.055(4) 0.010(3) 0.000(4) -0.014(3)
C16B 0.087(6) 0.046(5) 0.067(6) 0.017(4) -0.004(5) -0.008(4)
C17 0.077(2) 0.0347(17) 0.073(2) -0.0053(17) -0.0101(19) -0.0050(16)
C18 0.051(2) 0.048(2) 0.108(3) 0.0124(16) -0.005(2) -0.007(2)
Cl1 0.0501(5) 0.0553(5) 0.0848(7) 0.0129(4) 0.0008(4) 0.0054(5)
O7 0.204(6) 0.184(6) 0.137(4) 0.082(5) 0.083(4) 0.071(4)
O8 0.057(2) 0.136(4) 0.161(4) 0.029(2) 0.006(2) 0.010(3)
O9 0.098(3) 0.069(2) 0.199(5) 0.033(2) 0.017(3) 0.045(3)
O10 0.170(5) 0.097(3) 0.351(10) 0.039(3) -0.163(6) -0.058(5)

loop_
_atom_type_symbol
_atom_type_description
_atom_type_scat_dispersion_real
_atom_type_scat_dispersion_imag
_atom_type_scat_source
C C 0.003 0.002
;International Tables for Crystallography
(1992, Vol. C, Tables 4.2.6.8 and 6.1.1.4)
;
H H 0.000 0.000
;International Tables for Crystallography
(1992, Vol. C, Tables 4.2.6.8 and 6.1.1.4)
;
O O 0.011 0.006
;International Tables for Crystallography
(1992, Vol. C, Tables 4.2.6.8 and 6.1.1.4)
;
N N 0.006 0.003
;International Tables for Crystallography
(1992, Vol. C, Tables 4.2.6.8 and 6.1.1.4)
;
Cu Cu 0.320 1.265
;International Tables for Crystallography
(1992, Vol. C, Tables 4.2.6.8 and 6.1.1.4)
;
Cl Cl 0.148 0.159
;International Tables for Crystallography
(1992, Vol. C, Tables 4.2.6.8 and 6.1.1.4)
;

loop_
_geom_angle_atom_site_label_1
_geom_angle_atom_site_label_2
_geom_angle_atom_site_label_3
_geom_angle
_geom_angle_publ_flag
O2 Mn1 O1 92.88(10) yes
O2 Mn1 N2 92.73(11) yes
O1 Mn1 N2 174.36(11) yes
O2 Mn1 N1 174.58(12) yes
O1 Mn1 N1 92.10(11) yes
N2 Mn1 N1 82.32(13) yes
O2 Mn1 O5 93.95(10) yes
O1 Mn1 O5 91.92(10) yes
N2 Mn1 O5 87.08(12) yes
N1 Mn1 O5 88.04(11) yes
O2 Mn1 O6 88.27(13) yes
O1 Mn1 O6 87.95(13) yes
N2 Mn1 O6 92.83(14) yes
N1 Mn1 O6 89.75(14) yes
O5 Mn1 O6 177.78(11) yes
C6 O1 Mn1 129.6(2) ?
C14 O2 Mn1 129.3(2) ?
C5 O3 C17 117.6(3) ?
C13 O4 C18 116.7(3) ?
Mn1 O5 H5A 109.5 ?
Mn1 O5 H5B 109.5 ?
H5A O5 H5B 109.5 ?
Mn1 O6 H6A 109.5 ?
Mn1 O6 H6B 109.5 ?
H6A O6 H6B 109.5 ?
C7 N1 C8A 117.5(5) ?
C7 N1 C8B 124.8(6) ?
C7 N1 Mn1 125.7(2) ?
C8A N1 Mn1 115.2(5) ?
C8B N1 Mn1 108.8(5) ?
C15 N2 C16B 114.0(5) ?
C15 N2 C16A 123.3(4) ?
C15 N2 Mn1 125.1(2) ?
C16B N2 Mn1 117.1(4) ?
C16A N2 Mn1 110.8(4) ?
C6 C1 C2 118.6(3) ?
C6 C1 C7 122.5(3) ?
C2 C1 C7 118.9(3) ?
C3 C2 C1 120.9(4) ?
C3 C2 H2 119.5 ?
C1 C2 H2 119.5 ?
C2 C3 C4 120.6(4) ?
C2 C3 H3 119.7 ?
C4 C3 H3 119.7 ?
C5 C4 C3 120.3(4) ?
C5 C4 H4 119.9 ?
C3 C4 H4 119.9 ?
O3 C5 C4 126.2(3) ?
O3 C5 C6 113.4(3) ?
C4 C5 C6 120.5(3) ?
O1 C6 C1 123.9(3) ?
O1 C6 C5 117.0(3) ?
C1 C6 C5 119.1(3) ?
N1 C7 C1 126.0(3) yes
N1 C7 H7 117.0 ?
C1 C7 H7 117.0 ?
N1 C8A C16A 102.1(6) ?
N1 C8A H8A1 111.4 ?
C16A C8A H8A1 111.4 ?
N1 C8A H8A2 111.4 ?
C16A C8A H8A2 111.4 ?
H8A1 C8A H8A2 109.2 ?
N1 C8B C16B 112.9(8) ?
N1 C8B H8B1 109.0 ?
C16B C8B H8B1 109.0 ?
N1 C8B H8B2 109.0 ?
C16B C8B H8B2 109.0 ?
H8B1 C8B H8B2 107.8 ?
C14 C9 C10 119.7(3) ?
C14 C9 C15 122.2(3) ?
C10 C9 C15 118.1(3) ?
C11 C10 C9 120.5(3) ?
C11 C10 H10 119.7 ?
C9 C10 H10 119.7 ?
C10 C11 C12 120.5(3) ?
C10 C11 H11 119.8 ?
C12 C11 H11 119.8 ?
C13 C12 C11 120.6(4) ?
C13 C12 H12 119.7 ?
C11 C12 H12 119.7 ?
O4 C13 C12 125.8(3) ?
O4 C13 C14 113.9(3) ?
C12 C13 C14 120.2(3) ?
O2 C14 C9 124.3(3) ?
O2 C14 C13 117.3(3) ?
C9 C14 C13 118.4(3) ?
N2 C15 C9 126.0(3) yes
N2 C15 H15 117.0 ?
C9 C15 H15 117.0 ?
N2 C16A C8A 108.4(7) ?
N2 C16A H16A 110.0 ?
C8A C16A H16A 110.0 ?
N2 C16A H16B 110.0 ?
C8A C16A H16B 110.0 ?
H16A C16A H16B 108.4 ?
N2 C16B C8B 99.9(8) ?
N2 C16B H16C 111.8 ?
C8B C16B H16C 111.8 ?
N2 C16B H16D 111.8 ?
C8B C16B H16D 111.8 ?
H16C C16B H16D 109.5 ?
O3 C17 H17A 109.5 ?
O3 C17 H17B 109.5 ?
H17A C17 H17B 109.5 ?
O3 C17 H17C 109.5 ?
H17A C17 H17C 109.5 ?
H17B C17 H17C 109.5 ?
O4 C18 H18A 109.5 ?
O4 C18 H18B 109.5 ?
H18A C18 H18B 109.5 ?
O4 C18 H18C 109.5 ?
H18A C18 H18C 109.5 ?
H18B C18 H18C 109.5 ?
O7 Cl1 O10 106.6(5) ?
O7 Cl1 O9 111.5(3) ?
O10 Cl1 O9 110.2(3) ?
O7 Cl1 O8 105.9(4) ?
O10 Cl1 O8 109.0(4) ?
O9 Cl1 O8 113.3(3) ?

loop_
_geom_bond_atom_site_label_1
_geom_bond_atom_site_label_2
_geom_bond_site_symmetry_2
_geom_bond_distance
_geom_bond_publ_flag
Mn1 O2 . 1.870(2) yes
Mn1 O1 . 1.873(2) yes
Mn1 N2 . 1.975(3) yes
Mn1 N1 . 1.980(3) yes
Mn1 O5 . 2.259(3) yes
Mn1 O6 . 2.313(3) yes
O1 C6 . 1.322(4) yes
O2 C14 . 1.316(4) yes
O3 C5 . 1.365(4) yes
O3 C17 . 1.434(4) ?
O4 C13 . 1.362(4) yes
O4 C18 . 1.442(4) ?
O5 H5A . 0.9600 ?
O5 H5B . 0.9600 ?
O6 H6A . 0.9600 ?
O6 H6B . 0.9600 ?
N1 C7 . 1.287(5) yes
N1 C8A . 1.494(8) ?
N1 C8B . 1.506(8) ?
N2 C15 . 1.292(5) yes
N2 C16B . 1.452(7) ?
N2 C16A . 1.520(6) ?
C1 C6 . 1.411(5) ?
C1 C2 . 1.420(5) ?
C1 C7 . 1.431(6) yes
C2 C3 . 1.356(6) ?
C2 H2 . 0.9300 ?
C3 C4 . 1.393(6) ?
C3 H3 . 0.9300 ?
C4 C5 . 1.375(4) ?
C4 H4 . 0.9300 ?
C5 C6 . 1.412(5) ?
C7 H7 . 0.9300 ?
C8A C16A . 1.523(8) ?
C8A H8A1 . 0.9700 ?
C8A H8A2 . 0.9700 ?
C8B C16B . 1.521(9) ?
C8B H8B1 . 0.9700 ?
C8B H8B2 . 0.9700 ?
C9 C14 . 1.413(4) ?
C9 C10 . 1.413(5) ?
C9 C15 . 1.440(5) yes
C10 C11 . 1.353(6) ?
C10 H10 . 0.9300 ?
C11 C12 . 1.399(5) ?
C11 H11 . 0.9300 ?
C12 C13 . 1.376(4) ?
C12 H12 . 0.9300 ?
C13 C14 . 1.417(5) ?
C15 H15 . 0.9300 ?
C16A H16A . 0.9700 ?
C16A H16B . 0.9700 ?
C16B H16C . 0.9700 ?
C16B H16D . 0.9700 ?
C17 H17A . 0.9600 ?
C17 H17B . 0.9600 ?
C17 H17C . 0.9600 ?
C18 H18A . 0.9600 ?
C18 H18B . 0.9600 ?
C18 H18C . 0.9600 ?
Cl1 O7 . 1.354(6) ?
Cl1 O10 . 1.370(5) ?
Cl1 O9 . 1.388(3) ?
Cl1 O8 . 1.393(4) ?

loop_
_geom_hbond_atom_site_label_D
_geom_hbond_atom_site_label_H
_geom_hbond_atom_site_label_A
_geom_hbond_site_symmetry_A
_geom_hbond_distance_DH
_geom_hbond_distance_HA
_geom_hbond_distance_DA
_geom_hbond_angle_DHA
_geom_hbond_publ_flag
O5 H5A O3 5_666 0.96 2.09 2.929(3) 145 yes
O5 H5A O1 5_666 0.96 2.12 2.928(3) 140 yes
O5 H5B O4 5_666 0.96 2.12 2.984(3) 150 yes
O5 H5B O2 5_666 0.96 2.18 2.949(3) 136 yes
O6 H6A O8 5_667 0.96 1.97 2.839(6) 150 yes
O6 H6B O8 . 0.96 2.40 3.029(6) 123 yes

loop_
_geom_torsion_atom_site_label_1
_geom_torsion_atom_site_label_2
_geom_torsion_atom_site_label_3
_geom_torsion_atom_site_label_4
_geom_torsion
O2 Mn1 O1 C6 175.4(3)
N1 Mn1 O1 C6 -2.4(3)
O5 Mn1 O1 C6 -90.5(3)
O6 Mn1 O1 C6 87.3(3)
O1 Mn1 O2 C14 176.4(3)
N2 Mn1 O2 C14 -3.0(3)
O5 Mn1 O2 C14 84.2(3)
O6 Mn1 O2 C14 -95.8(3)
O1 Mn1 N1 C7 1.7(3)
N2 Mn1 N1 C7 -179.2(4)
O5 Mn1 N1 C7 93.5(3)
O6 Mn1 N1 C7 -86.3(3)
O1 Mn1 N1 C8A -163.6(6)
N2 Mn1 N1 C8A 15.6(6)
O5 Mn1 N1 C8A -71.7(6)
O6 Mn1 N1 C8A 108.5(6)
O1 Mn1 N1 C8B 172.5(6)
N2 Mn1 N1 C8B -8.3(6)
O5 Mn1 N1 C8B -95.6(6)
O6 Mn1 N1 C8B 84.6(6)
O2 Mn1 N2 C15 5.8(3)
N1 Mn1 N2 C15 -176.4(3)
O5 Mn1 N2 C15 -88.0(3)
O6 Mn1 N2 C15 94.2(3)
O2 Mn1 N2 C16B 162.4(5)
N1 Mn1 N2 C16B -19.8(5)
O5 Mn1 N2 C16B 68.6(5)
O6 Mn1 N2 C16B -109.2(5)
O2 Mn1 N2 C16A -164.3(4)
N1 Mn1 N2 C16A 13.5(4)
O5 Mn1 N2 C16A 101.9(4)
O6 Mn1 N2 C16A -75.9(4)
C6 C1 C2 C3 1.5(5)
C7 C1 C2 C3 178.4(4)
C1 C2 C3 C4 -0.3(6)
C2 C3 C4 C5 -0.2(6)
C17 O3 C5 C4 -7.4(5)
C17 O3 C5 C6 172.5(3)
C3 C4 C5 O3 179.2(3)
C3 C4 C5 C6 -0.7(5)
Mn1 O1 C6 C1 1.0(5)
Mn1 O1 C6 C5 -177.9(2)
C2 C1 C6 O1 178.9(3)
C7 C1 C6 O1 2.1(5)
C2 C1 C6 C5 -2.3(5)
C7 C1 C6 C5 -179.0(3)
O3 C5 C6 O1 0.9(4)
C4 C5 C6 O1 -179.1(3)
O3 C5 C6 C1 -178.0(3)
C4 C5 C6 C1 1.9(4)
C8A N1 C7 C1 165.4(7)
C8B N1 C7 C1 -169.0(7)
Mn1 N1 C7 C1 0.5(6)
C6 C1 C7 N1 -2.8(6)
C2 C1 C7 N1 -179.6(4)
C7 N1 C8A C16A 154.4(6)
C8B N1 C8A C16A 39.5(17)
Mn1 N1 C8A C16A -39.1(10)
C7 N1 C8B C16B -154.9(7)
C8A N1 C8B C16B -76(2)
Mn1 N1 C8B C16B 34.2(11)
C14 C9 C10 C11 -1.6(5)
C15 C9 C10 C11 177.6(3)
C9 C10 C11 C12 1.3(5)
C10 C11 C12 C13 0.1(6)
C18 O4 C13 C12 3.9(5)
C18 O4 C13 C14 -176.8(3)
C11 C12 C13 O4 178.1(3)
C11 C12 C13 C14 -1.2(5)
Mn1 O2 C14 C9 -0.4(5)
Mn1 O2 C14 C13 -179.2(2)
C10 C9 C14 O2 -178.3(3)
C15 C9 C14 O2 2.5(5)
C10 C9 C14 C13 0.5(4)
C15 C9 C14 C13 -178.7(3)
O4 C13 C14 O2 0.4(4)
C12 C13 C14 O2 179.8(3)
O4 C13 C14 C9 -178.4(3)
C12 C13 C14 C9 0.9(5)
C16B N2 C15 C9 -162.8(5)
C16A N2 C15 C9 163.3(5)
Mn1 N2 C15 C9 -5.6(5)
C14 C9 C15 N2 0.8(5)
C10 C9 C15 N2 -178.4(3)
C15 N2 C16A C8A 150.3(6)
C16B N2 C16A C8A 68.9(11)
Mn1 N2 C16A C8A -39.4(8)
N1 C8A C16A N2 48.3(10)
C15 N2 C16B C8B -161.1(7)
C16A N2 C16B C8B -45.9(9)
Mn1 N2 C16B C8B 39.7(9)
N1 C8B C16B N2 -46.0(12)
